data_1550621
loop_
_publ_author_name
'Messina, Marco S.'
'Graefe, Christian T.'
'Chong, Paul'
'Ebrahim, Omar M.'
'Pathuri, Ramya S.'
'Bernier, Nicholas A.'
'Mills, Harrison A.'
'Rheingold, Arnold L.'
'Frontiera, Renee R.'
'Maynard, Heather D.'
'Spokoyny, Alexander M.'

_publ_section_title
;
 Carborane RAFT agents as tunable and functional molecular probes for
 polymer materials
;
_journal_issue 13
_journal_name_full 'Polymer Chemistry'
_journal_page_first 1660
_journal_paper_doi 10.1039/C9PY00199A
_journal_volume 10
_journal_year 2019
_chemical_formula_moiety 'C11 H20 B10 S2'
_chemical_formula_sum 'C11 H20 B10 S2'
_chemical_formula_weight 324.49
_space_group_crystal_system monoclinic
_space_group_IT_number 14
_space_group_name_Hall '-P 2ybc'
_space_group_name_H-M_alt 'P 1 21/c 1'
_symmetry_space_group_name_Hall '-P 2ybc'
_symmetry_space_group_name_H-M 'P 1 21/c 1'
_atom_sites_solution_hydrogens geom
_atom_sites_solution_primary direct
_audit_creation_date 2018-06-29
_audit_creation_method
;
Olex2 1.2-beta
(compiled 2018.05.29 svn.r3508 for OlexSys, GUI svn.r5506)
;
_audit_update_record
;
2018-11-17 deposited with the CCDC.    2019-02-18 downloaded from the CCDC.
;
_cell_angle_alpha 90
_cell_angle_beta 92.622(9)
_cell_angle_gamma 90
_cell_formula_units_Z 4
_cell_length_a 12.427(2)
_cell_length_b 12.068(3)
_cell_length_c 11.6342(17)
_cell_measurement_reflns_used 2690
_cell_measurement_temperature 150
_cell_measurement_theta_max 25.962
_cell_measurement_theta_min 2.433
_cell_volume 1742.9(6)
_computing_cell_refinement 'SAINT V8.38A (?, 2016)'
_computing_data_collection 'APEX2 v2014.11-0 (Bruker, 2014)'
_computing_data_reduction 'SAINT V8.38A (?, 2016)'
_computing_molecular_graphics 'Olex2 (Dolomanov et al., 2009)'
_computing_publication_material 'Olex2 (Dolomanov et al., 2009)'
_computing_structure_refinement 'ShelXL (Sheldrick, 2015)'
_computing_structure_solution 'ShelXT (Sheldrick, 2015)'
_diffrn_ambient_temperature 150.0
_diffrn_detector 'Bruker APEX-II CCD'
_diffrn_detector_area_resol_mean 7.9
_diffrn_detector_type 'CCD Area Detector'
_diffrn_measured_fraction_theta_full 0.974
_diffrn_measured_fraction_theta_max 0.965
_diffrn_measurement_device 'Kappa Four-Circle Diffractometer'
_diffrn_measurement_device_type 'Bruker APEX-II CCD'
_diffrn_measurement_method '\f and \w scans'
_diffrn_radiation_monochromator graphite
_diffrn_radiation_probe x-ray
_diffrn_radiation_type MoK\a
_diffrn_radiation_wavelength 0.71073
_diffrn_reflns_av_R_equivalents 0.0581
_diffrn_reflns_av_unetI/netI 0.1095
_diffrn_reflns_Laue_measured_fraction_full 0.974
_diffrn_reflns_Laue_measured_fraction_max 0.965
_diffrn_reflns_limit_h_max 15
_diffrn_reflns_limit_h_min -11
_diffrn_reflns_limit_k_max 9
_diffrn_reflns_limit_k_min -15
_diffrn_reflns_limit_l_max 13
_diffrn_reflns_limit_l_min -14
_diffrn_reflns_number 8343
_diffrn_reflns_point_group_measured_fraction_full 0.974
_diffrn_reflns_point_group_measured_fraction_max 0.965
_diffrn_reflns_theta_full 25.242
_diffrn_reflns_theta_max 26.391
_diffrn_reflns_theta_min 2.354
_diffrn_source 'sealed tube'
_diffrn_source_type fine-focus
_diffrn_standards_number 0
_exptl_absorpt_coefficient_mu 0.291
_exptl_absorpt_correction_T_max 0.7454
_exptl_absorpt_correction_T_min 0.5007
_exptl_absorpt_correction_type multi-scan
_exptl_absorpt_process_details
'SADABS-2016/2 (Bruker,2016/2) was used for absorption correction. wR2(int) was 0.0677 before and 0.0520 after correction. The Ratio of minimum to maximum transmission is 0.6717. The \l/2 correction factor is Not present.'
_exptl_crystal_colour yellow
_exptl_crystal_colour_primary yellow
_exptl_crystal_density_diffrn 1.237
_exptl_crystal_description plate
_exptl_crystal_F_000 672
_exptl_crystal_size_max 0.98
_exptl_crystal_size_mid 0.28
_exptl_crystal_size_min 0.26
_refine_diff_density_max 0.454
_refine_diff_density_min -0.546
_refine_diff_density_rms 0.086
_refine_ls_extinction_method none
_refine_ls_goodness_of_fit_ref 1.049
_refine_ls_hydrogen_treatment constr
_refine_ls_matrix_type full
_refine_ls_number_parameters 209
_refine_ls_number_reflns 3449
_refine_ls_number_restraints 2
_refine_ls_restrained_S_all 1.048
_refine_ls_R_factor_all 0.1578
_refine_ls_R_factor_gt 0.0868
_refine_ls_shift/su_max 0.000
_refine_ls_shift/su_mean 0.000
_refine_ls_structure_factor_coef Fsqd
_refine_ls_weighting_details 'w=1/[\s^2^(Fo^2^)+(0.1009P)^2^+3.4141P] where P=(Fo^2^+2Fc^2^)/3'
_refine_ls_weighting_scheme calc
_refine_ls_wR_factor_gt 0.2110
_refine_ls_wR_factor_ref 0.2405
_reflns_Friedel_coverage 0.000
_reflns_number_gt 1858
_reflns_number_total 3449
_reflns_threshold_expression 'I > 2\s(I)'
_cod_data_source_file c9py00199a2.cif
_cod_data_source_block p21c_a
_cod_depositor_comments
;
The following automatic conversions were performed:

'_diffrn_radiation_probe' value 'X-ray' changed to 'x-ray' according
to
/home/data/users/saulius/crontab/automatic-downloads/rss-feeds/RSC/lib/dictionaries/cif_core.dic
dictionary named 'cif_core.dic' version 2.4.2 from 2011-04-26.

Automatic conversion script
Id: cif_fix_values 4973 2017-02-22 13:04:09Z antanas 

 Adding full bibliography for 1550621.cif.
;
_cod_database_code 1550621
_shelx_shelxl_version_number 2016/6
_shelx_space_group_comment
;
The symmetry employed for this shelxl refinement is uniquely defined
by the following loop, which should always be used as a source of
symmetry information in preference to the above space-group names.
They are only intended as comments.
;
_shelx_estimated_absorpt_t_max 0.928
_shelx_estimated_absorpt_t_min 0.763
_olex2_refinement_description
;
1. Fixed Uiso
 At 1.2 times of:
  All B(H) groups, All C(H) groups
 At 1.5 times of:
  All C(H,H,H) groups
2. Restrained distances
 C8-C7
 1.4 with sigma of 0.001
 C6-C7
 1.4 with sigma of 0.001
3.a Ternary CH refined with riding coordinates:
 C4(H4)
3.b Aromatic/amide H refined with riding coordinates:
 C9(H9A), C11(H11), C10(H10A), C8(H8A), C7(H7A)
3.c Idealised Me refined as rotating group:
 C5(H5A,H5B,H5C)
3.d Boron cage BH refined with riding coordinates:
 C1(H1), B10(H10), B7(H7), B3(H3), B9(H9), B2(H2), B8(H8), B1(H1A), B6(H6),
 B4(H4A), B5(H5)
;
_olex2_submission_special_instructions 'No special instructions were received'

loop_
_space_group_symop_operation_xyz
'x, y, z'
'-x, y+1/2, -z+1/2'
'-x, -y, -z'
'x, -y-1/2, z-1/2'

loop_
_atom_site_label
_atom_site_type_symbol
_atom_site_fract_x
_atom_site_fract_y
_atom_site_fract_z
_atom_site_U_iso_or_equiv
_atom_site_adp_type
_atom_site_occupancy
_atom_site_site_symmetry_order
_atom_site_calc_flag
_atom_site_refinement_flags_posn
_atom_site_disorder_assembly
_atom_site_disorder_group
S1 S 0.66702(9) 0.36358(17) 0.66094(9) 0.0457(6) Uani 1 1 d . . .
S2 S 0.63673(10) 0.34907(19) 0.91536(9) 0.0539(7) Uani 1 1 d . . .
C2 C 0.4718(3) 0.3759(5) 0.7501(3) 0.0256(14) Uani 1 1 d . . .
C6 C 0.8734(3) 0.3121(5) 0.6248(3) 0.0289(15) Uani 1 1 d D . .
C1 C 0.3881(3) 0.3648(5) 0.8541(3) 0.0261(14) Uani 1 1 d . . .
H1 H 0.419018 0.349267 0.944622 0.031 Uiso 1 1 calc R . .
C4 C 0.8068(4) 0.3620(6) 0.7190(4) 0.0335(17) Uani 1 1 d . . .
H4 H 0.811152 0.311073 0.786857 0.040 Uiso 1 1 calc R . .
C5 C 0.8417(4) 0.4763(7) 0.7591(4) 0.048(2) Uani 1 1 d . . .
H5A H 0.834373 0.528379 0.694525 0.072 Uiso 1 1 calc GR . .
H5B H 0.917031 0.473905 0.787723 0.072 Uiso 1 1 calc GR . .
H5C H 0.796201 0.500713 0.820873 0.072 Uiso 1 1 calc GR . .
C3 C 0.5911(4) 0.3636(6) 0.7825(4) 0.0338(16) Uani 1 1 d . . .
B10 B 0.4154(4) 0.3263(6) 0.6241(4) 0.0301(18) Uani 1 1 d . . .
H10 H 0.461595 0.286333 0.554767 0.036 Uiso 1 1 calc R . .
B7 B 0.3951(4) 0.2579(7) 0.7579(4) 0.0333(19) Uani 1 1 d . . .
H7 H 0.428223 0.173456 0.777985 0.040 Uiso 1 1 calc R . .
B3 B 0.2709(5) 0.3030(7) 0.8097(5) 0.0330(18) Uani 1 1 d . . .
H3 H 0.221531 0.247837 0.864148 0.040 Uiso 1 1 calc R . .
B9 B 0.3027(4) 0.4126(7) 0.5935(4) 0.0310(17) Uani 1 1 d . . .
H9 H 0.272418 0.429867 0.503112 0.037 Uiso 1 1 calc R . .
B2 B 0.2794(5) 0.4480(7) 0.8342(4) 0.0345(19) Uani 1 1 d . . .
H2 H 0.234779 0.487783 0.904797 0.041 Uiso 1 1 calc R . .
B8 B 0.2834(5) 0.2792(7) 0.6596(5) 0.0352(19) Uani 1 1 d . . .
H8 H 0.241383 0.208765 0.613647 0.042 Uiso 1 1 calc R . .
B1 B 0.4107(5) 0.4943(7) 0.7986(4) 0.0369(19) Uani 1 1 d . . .
H1A H 0.453671 0.563729 0.845138 0.044 Uiso 1 1 calc R . .
B6 B 0.4245(5) 0.4688(7) 0.6490(4) 0.038(2) Uani 1 1 d . . .
H6 H 0.476690 0.522227 0.595953 0.046 Uiso 1 1 calc R . .
B4 B 0.2130(5) 0.3985(7) 0.7070(5) 0.040(2) Uani 1 1 d . . .
H4A H 0.123661 0.406386 0.691623 0.048 Uiso 1 1 calc R . .
B5 B 0.3000(6) 0.5160(8) 0.7013(5) 0.048(2) Uani 1 1 d . . .
H5 H 0.268594 0.601476 0.683071 0.057 Uiso 1 1 calc R . .
C9 C 0.9953(4) 0.2202(8) 0.4554(5) 0.054(2) Uani 1 1 d . . .
H9A H 1.037181 0.188359 0.397650 0.064 Uiso 1 1 calc R A .
C11 C 0.9022(6) 0.2040(7) 0.6296(5) 0.059(2) Uani 1 1 d . B 2
H11 H 0.881293 0.159726 0.692364 0.070 Uiso 1 1 calc R B 2
C10 C 0.9618(7) 0.1568(7) 0.5441(5) 0.068(2) Uani 1 1 d . B 2
H10A H 0.979267 0.080233 0.547384 0.081 Uiso 1 1 calc R B 2
C8 C 0.9686(5) 0.3280(7) 0.4504(5) 0.059(2) Uani 1 1 d D C 2
H8A H 0.991726 0.371529 0.388176 0.071 Uiso 1 1 calc R C 2
C7 C 0.9075(4) 0.3779(5) 0.5343(4) 0.049(2) Uani 1 1 d D C 2
H7A H 0.889686 0.454405 0.529963 0.059 Uiso 1 1 calc R C 2

loop_
_atom_site_aniso_label
_atom_site_aniso_U_11
_atom_site_aniso_U_22
_atom_site_aniso_U_33
_atom_site_aniso_U_23
_atom_site_aniso_U_13
_atom_site_aniso_U_12
S1 0.0132(6) 0.1124(18) 0.0116(5) -0.0009(7) 0.0021(4) -0.0056(8)
S2 0.0209(7) 0.131(2) 0.0097(5) -0.0009(8) -0.0017(4) -0.0059(9)
C2 0.018(2) 0.051(5) 0.0086(17) -0.003(2) 0.0027(16) -0.007(2)
C6 0.011(2) 0.059(5) 0.017(2) 0.006(3) 0.0001(16) -0.002(3)
C1 0.017(2) 0.051(5) 0.0099(18) 0.002(2) 0.0049(16) -0.002(3)
C4 0.016(2) 0.068(5) 0.016(2) -0.002(3) -0.0019(17) -0.003(3)
C5 0.021(3) 0.093(7) 0.029(3) -0.015(3) 0.002(2) 0.003(3)
C3 0.020(2) 0.069(5) 0.0125(19) -0.006(3) 0.0032(17) -0.011(3)
B10 0.020(3) 0.057(6) 0.013(2) -0.003(3) -0.0014(19) 0.001(3)
B7 0.021(3) 0.057(6) 0.022(2) 0.006(3) 0.004(2) 0.007(3)
B3 0.023(3) 0.050(6) 0.026(3) 0.004(3) 0.004(2) 0.001(3)
B9 0.028(3) 0.050(5) 0.015(2) -0.002(3) 0.001(2) 0.008(3)
B2 0.032(3) 0.056(6) 0.017(2) 0.008(3) 0.009(2) 0.011(3)
B8 0.022(3) 0.060(6) 0.024(3) 0.001(3) -0.001(2) -0.002(3)
B1 0.058(4) 0.041(5) 0.013(2) -0.010(3) 0.013(2) -0.007(4)
B6 0.047(4) 0.056(6) 0.013(2) -0.006(3) 0.009(2) -0.005(4)
B4 0.023(3) 0.078(7) 0.020(2) -0.002(3) 0.005(2) 0.009(3)
B5 0.070(5) 0.057(7) 0.018(3) 0.005(3) 0.015(3) 0.017(5)
C9 0.020(3) 0.103(8) 0.039(3) -0.020(4) 0.004(2) 0.002(4)
C11 0.091(5) 0.065(6) 0.020(3) 0.008(3) 0.010(3) -0.005(5)
C10 0.108(6) 0.055(6) 0.038(3) -0.004(4) -0.010(4) 0.030(5)
C8 0.057(4) 0.084(7) 0.040(3) 0.005(4) 0.036(3) -0.001(4)
C7 0.046(3) 0.072(6) 0.031(3) 0.017(3) 0.018(2) 0.025(4)

loop_
_atom_type_symbol
_atom_type_description
_atom_type_scat_dispersion_real
_atom_type_scat_dispersion_imag
_atom_type_scat_source
C C 0.0033 0.0016 'International Tables Vol C Tables 4.2.6.8 and 6.1.1.4'
H H 0.0000 0.0000 'International Tables Vol C Tables 4.2.6.8 and 6.1.1.4'
B B 0.0013 0.0007 'International Tables Vol C Tables 4.2.6.8 and 6.1.1.4'
S S 0.1246 0.1234 'International Tables Vol C Tables 4.2.6.8 and 6.1.1.4'

loop_
_geom_angle_atom_site_label_1
_geom_angle_atom_site_label_2
_geom_angle_atom_site_label_3
_geom_angle
C3 S1 C4 103.9(2)
C1 C2 B10 110.9(4)
C1 C2 B7 61.3(3)
C1 C2 B1 61.5(3)
C1 C2 B6 110.6(4)
C3 C2 C1 117.0(3)
C3 C2 B10 122.4(4)
C3 C2 B7 116.3(5)
C3 C2 B1 116.1(5)
C3 C2 B6 122.4(4)
B10 C2 B7 63.0(3)
B10 C2 B1 113.7(4)
B10 C2 B6 61.6(4)
B7 C2 B1 114.5(4)
B6 C2 B7 113.9(4)
B6 C2 B1 62.6(3)
C11 C6 C4 120.1(4)
C11 C6 C7 119.3(5)
C7 C6 C4 120.6(5)
C2 C1 H1 120.4
C2 C1 B7 61.7(3)
C2 C1 B3 112.2(3)
C2 C1 B2 112.4(4)
C2 C1 B1 61.8(3)
B7 C1 H1 117.6
B7 C1 B1 115.1(4)
B3 C1 H1 117.8
B3 C1 B7 62.5(3)
B3 C1 B1 116.0(4)
B2 C1 H1 117.8
B2 C1 B7 115.0(4)
B2 C1 B3 63.3(4)
B2 C1 B1 63.4(4)
B1 C1 H1 116.7
S1 C4 H4 108.2
C6 C4 S1 106.0(3)
C6 C4 H4 108.2
C5 C4 S1 110.9(4)
C5 C4 C6 115.1(4)
C5 C4 H4 108.2
C4 C5 H5A 109.5
C4 C5 H5B 109.5
C4 C5 H5C 109.5
H5A C5 H5B 109.5
H5A C5 H5C 109.5
H5B C5 H5C 109.5
S2 C3 S1 126.5(3)
C2 C3 S1 111.0(3)
C2 C3 S2 122.5(3)
C2 B10 H10 124.5
C2 B10 B7 58.9(3)
C2 B10 B9 104.9(4)
C2 B10 B8 104.9(3)
C2 B10 B6 59.4(4)
B7 B10 H10 121.7
B7 B10 B8 59.3(3)
B9 B10 H10 122.4
B9 B10 B7 107.7(4)
B9 B10 B8 60.7(4)
B8 B10 H10 122.1
B6 B10 H10 120.8
B6 B10 B7 108.7(4)
B6 B10 B9 59.9(4)
B6 B10 B8 108.9(5)
C2 B7 B10 58.1(3)
C2 B7 H7 124.4
C2 B7 B3 105.0(5)
C2 B7 B8 105.4(5)
C1 B7 C2 57.0(3)
C1 B7 B10 103.6(5)
C1 B7 H7 125.3
C1 B7 B3 58.3(3)
C1 B7 B8 104.5(5)
B10 B7 H7 122.4
B3 B7 B10 108.4(5)
B3 B7 H7 121.8
B3 B7 B8 60.5(3)
B8 B7 B10 60.7(3)
B8 B7 H7 122.3
C1 B3 B7 59.2(3)
C1 B3 H3 125.0
C1 B3 B2 58.2(4)
C1 B3 B8 104.9(4)
C1 B3 B4 103.5(5)
B7 B3 H3 121.3
B7 B3 B2 108.1(5)
B7 B3 B8 60.0(3)
B7 B3 B4 107.5(4)
B2 B3 H3 121.7
B2 B3 B8 107.9(5)
B2 B3 B4 59.4(4)
B8 B3 H3 122.2
B8 B3 B4 60.0(4)
B4 B3 H3 123.1
B10 B9 H9 121.8
B10 B9 B8 60.6(4)
B10 B9 B4 108.2(4)
B10 B9 B5 108.2(4)
B8 B9 H9 121.4
B6 B9 B10 59.5(4)
B6 B9 H9 121.4
B6 B9 B8 108.5(4)
B6 B9 B4 108.9(4)
B6 B9 B5 60.7(4)
B4 B9 H9 121.4
B4 B9 B8 59.8(4)
B5 B9 H9 121.2
B5 B9 B8 108.6(4)
B5 B9 B4 60.5(4)
C1 B2 B3 58.5(4)
C1 B2 H2 125.0
C1 B2 B1 59.1(4)
C1 B2 B4 104.7(5)
C1 B2 B5 104.3(4)
B3 B2 H2 120.8
B3 B2 B1 108.6(5)
B3 B2 B5 109.0(5)
B1 B2 H2 121.6
B4 B2 B3 60.6(4)
B4 B2 H2 122.1
B4 B2 B1 107.9(4)
B4 B2 B5 60.5(4)
B5 B2 H2 122.4
B5 B2 B1 59.1(4)
B10 B8 B9 58.7(4)
B10 B8 H8 122.6
B7 B8 B10 60.0(3)
B7 B8 B3 59.5(3)
B7 B8 B9 106.7(5)
B7 B8 H8 122.1
B7 B8 B4 107.3(5)
B3 B8 B10 107.1(4)
B3 B8 B9 107.0(5)
B3 B8 H8 122.0
B3 B8 B4 60.1(4)
B9 B8 H8 122.8
B4 B8 B10 106.3(5)
B4 B8 B9 59.2(4)
B4 B8 H8 122.3
C2 B1 B2 103.7(5)
C2 B1 H1A 124.8
C2 B1 B6 58.3(3)
C2 B1 B5 104.8(4)
C1 B1 C2 56.8(3)
C1 B1 B2 57.5(4)
C1 B1 H1A 125.5
C1 B1 B6 103.6(5)
C1 B1 B5 103.9(5)
B2 B1 H1A 122.7
B6 B1 B2 107.5(4)
B6 B1 H1A 122.4
B5 B1 B2 60.1(4)
B5 B1 H1A 122.7
B5 B1 B6 60.3(3)
C2 B6 B10 59.1(4)
C2 B6 B9 105.3(5)
C2 B6 B1 59.1(3)
C2 B6 H6 124.5
C2 B6 B5 104.6(4)
B10 B6 B9 60.7(4)
B10 B6 B1 108.9(5)
B10 B6 H6 120.6
B10 B6 B5 108.7(5)
B9 B6 B1 107.8(4)
B9 B6 H6 122.1
B9 B6 B5 60.1(4)
B1 B6 H6 121.5
B5 B6 B1 59.2(3)
B5 B6 H6 122.6
B3 B4 H4A 121.8
B9 B4 B3 108.2(4)
B9 B4 B8 60.9(4)
B9 B4 H4A 121.7
B9 B4 B5 59.6(4)
B2 B4 B3 60.0(4)
B2 B4 B9 107.8(4)
B2 B4 B8 108.3(4)
B2 B4 H4A 121.8
B2 B4 B5 60.1(4)
B8 B4 B3 59.9(4)
B8 B4 H4A 121.0
B8 B4 B5 108.8(4)
B5 B4 B3 108.1(5)
B5 B4 H4A 121.6
B9 B5 B2 107.4(6)
B9 B5 B6 59.2(4)
B9 B5 B4 59.8(4)
B9 B5 H5 122.2
B2 B5 B6 108.1(5)
B2 B5 B4 59.4(4)
B2 B5 H5 121.8
B1 B5 B9 108.1(5)
B1 B5 B2 60.8(3)
B1 B5 B6 60.5(4)
B1 B5 B4 108.4(5)
B1 B5 H5 120.9
B6 B5 B4 107.2(6)
B6 B5 H5 122.0
B4 B5 H5 122.1
C10 C9 H9A 120.3
C8 C9 H9A 120.3
C8 C9 C10 119.5(6)
C6 C11 H11 119.6
C6 C11 C10 120.9(6)
C10 C11 H11 119.6
C9 C10 C11 120.2(8)
C9 C10 H10A 119.9
C11 C10 H10A 119.9
C9 C8 H8A 119.1
C9 C8 C7 121.9(6)
C7 C8 H8A 119.1
C6 C7 C8 118.2(5)
C6 C7 H7A 120.9
C8 C7 H7A 120.9

loop_
_geom_bond_atom_site_label_1
_geom_bond_atom_site_label_2
_geom_bond_distance
S1 C4 1.835(5)
S1 C3 1.735(4)
S2 C3 1.631(4)
C2 C1 1.637(5)
C2 C3 1.521(6)
C2 B10 1.705(7)
C2 B7 1.719(9)
C2 B1 1.724(9)
C2 B6 1.710(9)
C6 C4 1.527(7)
C6 C11 1.353(9)
C6 C7 1.3997(10)
C1 H1 1.1200
C1 B7 1.712(9)
C1 B3 1.696(8)
C1 B2 1.690(8)
C1 B1 1.719(9)
C4 H4 1.0000
C4 C5 1.513(9)
C5 H5A 0.9800
C5 H5B 0.9800
C5 H5C 0.9800
B10 H10 1.1200
B10 B7 1.790(8)
B10 B9 1.769(9)
B10 B8 1.802(8)
B10 B6 1.748(11)
B7 H7 1.1200
B7 B3 1.768(8)
B7 B8 1.776(8)
B3 H3 1.1200
B3 B2 1.776(11)
B3 B8 1.784(8)
B3 B4 1.788(10)
B9 H9 1.1200
B9 B8 1.805(11)
B9 B6 1.755(9)
B9 B4 1.775(8)
B9 B5 1.770(10)
B2 H2 1.1200
B2 B1 1.791(9)
B2 B4 1.766(9)
B2 B5 1.779(8)
B8 H8 1.1200
B8 B4 1.785(11)
B1 H1A 1.1200
B1 B6 1.783(7)
B1 B5 1.761(10)
B6 H6 1.1200
B6 B5 1.781(9)
B4 H4A 1.1200
B4 B5 1.787(12)
B5 H5 1.1200
C9 H9A 0.9500
C9 C10 1.365(10)
C9 C8 1.342(10)
C11 H11 0.9500
C11 C10 1.389(9)
C10 H10A 0.9500
C8 H8A 0.9500
C8 C7 1.4000(10)
C7 H7A 0.9500
